data_4089296
loop_
_publ_author_name
'Lifschitz, Alejo M.'
'Hirscher, Nathanael A.'
'Lee, Heui Beom'
'Buss, Joshua A.'
'Agapie, Theodor'

_publ_section_title
;
 Ethylene Tetramerization Catalysis: Effects of Aluminum-Induced
 Isomerization of PNP to PPN Ligands
;
_journal_issue 8
_journal_name_full Organometallics
_journal_page_first 1640
_journal_paper_doi 10.1021/acs.organomet.7b00189
_journal_volume 36
_journal_year 2017
_chemical_formula_moiety 'C24 H20 Al Cl3 O P2, C6 H6'
_chemical_formula_sum 'C30 H26 Al Cl3 O P2'
_chemical_formula_weight 597.78
_space_group_crystal_system monoclinic
_space_group_IT_number 7
_space_group_name_Hall 'P -2yc'
_space_group_name_H-M_alt 'P 1 c 1'
_atom_sites_solution_hydrogens geom
_atom_sites_solution_primary direct
_audit_creation_date 2016-04-28
_audit_creation_method
;
Olex2 1.2
(compiled 2016.02.19 svn.r3266 for OlexSys, GUI svn.r5155)
;
_cell_angle_alpha 90
_cell_angle_beta 101.913(3)
_cell_angle_gamma 90
_cell_formula_units_Z 2
_cell_length_a 9.3545(11)
_cell_length_b 9.3024(11)
_cell_length_c 17.270(2)
_cell_measurement_reflns_used 9957
_cell_measurement_temperature 100(2)
_cell_measurement_theta_max 30.52
_cell_measurement_theta_min 2.19
_cell_volume 1470.5(3)
_computing_cell_refinement 'SAINT v8.34A (Bruker, 2013)'
_computing_data_collection 'APEX3 (Bruker, 2016)'
_computing_data_reduction 'SAINT v8.34A (Bruker, 2013)'
_computing_molecular_graphics 'Olex2 (Dolomanov et al., 2009)'
_computing_publication_material 'Olex2 (Dolomanov et al., 2009)'
_computing_structure_refinement 'ShelXL (Sheldrick, 2015)'
_computing_structure_solution 'XT (Sheldrick, 2015)'
_diffrn_ambient_temperature 100.0
_diffrn_detector_area_resol_mean 8.33
_diffrn_measured_fraction_theta_full 1.000
_diffrn_measured_fraction_theta_max 0.983
_diffrn_measurement_device_type 'Bruker APEX-II CCD'
_diffrn_measurement_method '\f and \w scans'
_diffrn_radiation_type MoK\a
_diffrn_radiation_wavelength 0.71073
_diffrn_reflns_av_R_equivalents 0.0376
_diffrn_reflns_av_unetI/netI 0.0243
_diffrn_reflns_Laue_measured_fraction_full 1.000
_diffrn_reflns_Laue_measured_fraction_max 0.983
_diffrn_reflns_limit_h_max 13
_diffrn_reflns_limit_h_min -13
_diffrn_reflns_limit_k_max 13
_diffrn_reflns_limit_k_min -13
_diffrn_reflns_limit_l_max 24
_diffrn_reflns_limit_l_min -24
_diffrn_reflns_number 61923
_diffrn_reflns_point_group_measured_fraction_full 1.000
_diffrn_reflns_point_group_measured_fraction_max 0.975
_diffrn_reflns_theta_full 25.000
_diffrn_reflns_theta_max 30.873
_diffrn_reflns_theta_min 2.189
_diffrn_source 'sealed tube'
_diffrn_standards_number 0
_exptl_absorpt_coefficient_mu 0.473
_exptl_absorpt_correction_T_max 0.7461
_exptl_absorpt_correction_T_min 0.6881
_exptl_absorpt_correction_type multi-scan
_exptl_absorpt_process_details
;
SADABS-2014/5 (Bruker,2014/5) was used for absorption correction.
wR2(int) was 0.0728 before and 0.0611 after correction.
The Ratio of minimum to maximum transmission is 0.9223.
The \l/2 correction factor is Not present.
;
_exptl_crystal_colour colourless
_exptl_crystal_density_diffrn 1.350
_exptl_crystal_density_meas ?
_exptl_crystal_description block
_exptl_crystal_F_000 616
_exptl_crystal_size_max 0.48
_exptl_crystal_size_mid 0.22
_exptl_crystal_size_min 0.16
_refine_diff_density_max 0.431
_refine_diff_density_min -0.266
_refine_diff_density_rms 0.062
_refine_ls_abs_structure_details
;
 Flack x determined using 3863 quotients [(I+)-(I-)]/[(I+)+(I-)]
 (Parsons, Flack and Wagner, Acta Cryst. B69 (2013) 249-259).
;
_refine_ls_abs_structure_Flack 0.485(18)
_refine_ls_extinction_method none
_refine_ls_goodness_of_fit_ref 1.060
_refine_ls_hydrogen_treatment constr
_refine_ls_matrix_type full
_refine_ls_number_parameters 362
_refine_ls_number_reflns 9057
_refine_ls_number_restraints 2
_refine_ls_restrained_S_all 1.060
_refine_ls_R_factor_all 0.0364
_refine_ls_R_factor_gt 0.0304
_refine_ls_shift/su_max 0.002
_refine_ls_shift/su_mean 0.000
_refine_ls_structure_factor_coef Fsqd
_refine_ls_weighting_details 'w=1/[\s^2^(Fo^2^)+(0.0499P)^2^+0.1903P] where P=(Fo^2^+2Fc^2^)/3'
_refine_ls_weighting_scheme calc
_refine_ls_wR_factor_gt 0.0793
_refine_ls_wR_factor_ref 0.0823
_reflns_Friedel_coverage 0.981
_reflns_Friedel_fraction_full 1.000
_reflns_Friedel_fraction_max 0.967
_reflns_number_gt 8266
_reflns_number_total 9057
_reflns_threshold_expression 'I > 2\s(I)'
_cod_data_source_file om7b00189_si_003.cif
_cod_data_source_block 10
_cod_depositor_comments
;
The following automatic conversions were performed:

data item '_exptl_crystal_density_meas' value 'not measured' was
changed to '?' -- the value is perceived as not measured.

Automatic conversion script
Id: cif_fix_values 6909 2019-04-08 15:41:33Z antanas 
;
_cod_database_code 4089296
_shelxl_version_number 2014-3
_shelx_space_group_comment
;
The symmetry employed for this shelxl refinement is uniquely defined
by the following loop, which should always be used as a source of
symmetry information in preference to the above space-group names.
They are only intended as comments.
;
_olex2_refinement_description
;
1. Fixed Uiso
 At 1.2 times of:
  All C(H) groups
2. Others
 Sof(Cl3)=Sof(Al2)=Sof(O2)=1-FVAR(1)
 Sof(Cl4)=Sof(Al1)=Sof(O1)=FVAR(1)
3.a Aromatic/amide H refined with riding coordinates:
 C11(H11), C16(H16), C6(H6), C15(H15), C18(H18), C2(H2), C17(H17), C8(H8),
 C12(H12), C14(H14), C9(H9), C20(H20), C10(H10), C22(H22), C3(H3), C24(H24),
 C23(H23), C26(H26), C5(H5), C30(H30), C4(H4), C25(H25), C27(H27), C29(H29),
 C28(H28), C21(H21)
;
_olex2_submission_special_instructions 'No special instructions were received'

loop_
_space_group_symop_operation_xyz
'x, y, z'
'x, -y, z+1/2'

loop_
_atom_site_label
_atom_site_type_symbol
_atom_site_fract_x
_atom_site_fract_y
_atom_site_fract_z
_atom_site_U_iso_or_equiv
_atom_site_adp_type
_atom_site_occupancy
_atom_site_site_symmetry_order
_atom_site_calc_flag
_atom_site_refinement_flags_posn
_atom_site_refinement_flags_occupancy
_atom_site_disorder_assembly
_atom_site_disorder_group
Cl1 Cl 0.24759(6) 0.54729(7) 0.30592(3) 0.02244(13) Uani 1 1 d . . . .
Cl2 Cl 0.63080(6) 0.54921(7) 0.35031(3) 0.02386(13) Uani 1 1 d . . . .
P2 P 0.40903(7) 0.59631(7) 0.61486(4) 0.01818(13) Uani 1 1 d . . A 1
Cl4 Cl 0.4419(2) 0.2199(3) 0.31759(8) 0.0248(3) Uani 0.857(3) 1 d . P B 1
P1 P 0.47184(6) 0.41200(7) 0.55076(3) 0.01666(13) Uani 1 1 d . . A 1
Al1 Al 0.44002(10) 0.43379(10) 0.36091(5) 0.0161(2) Uani 0.857(3) 1 d . P B 1
O1 O 0.4332(2) 0.4174(2) 0.46126(12) 0.0192(4) Uani 0.857(3) 1 d . P . .
C11 C 0.3351(4) 0.1211(3) 0.69483(18) 0.0315(6) Uani 1 1 d . . A 1
H11 H 0.3496 0.1035 0.7501 0.038 Uiso 1 1 calc R . A 1
C16 C -0.0850(3) 0.6712(3) 0.52523(17) 0.0252(5) Uani 1 1 d . . A 1
H16 H -0.1856 0.6933 0.5077 0.030 Uiso 1 1 calc R . A 1
C1 C 0.6660(3) 0.3907(3) 0.58334(14) 0.0171(4) Uani 1 1 d . . A 1
C6 C 0.7367(3) 0.4253(3) 0.66082(15) 0.0229(5) Uani 1 1 d . . A 1
H6 H 0.6841 0.4694 0.6960 0.027 Uiso 1 1 calc R . A 1
C15 C -0.0077(3) 0.6075(3) 0.47376(16) 0.0263(6) Uani 1 1 d . . A 1
H15 H -0.0565 0.5835 0.4215 0.032 Uiso 1 1 calc R . A 1
C18 C 0.1329(3) 0.6716(2) 0.62762(14) 0.0192(5) Uani 1 1 d . . A 1
H18 H 0.1800 0.6913 0.6807 0.023 Uiso 1 1 calc R . A 1
C2 C 0.7447(3) 0.3274(2) 0.53174(15) 0.0196(5) Uani 1 1 d . . A 1
H2 H 0.6975 0.3054 0.4789 0.023 Uiso 1 1 calc R . A 1
C17 C -0.0149(3) 0.7023(3) 0.60221(16) 0.0231(5) Uani 1 1 d . . A 1
H17 H -0.0679 0.7447 0.6377 0.028 Uiso 1 1 calc R . A 1
C19 C 0.4918(3) 0.7417(3) 0.56781(14) 0.0197(5) Uani 1 1 d . . A 1
C7 C 0.3830(3) 0.2617(3) 0.58619(14) 0.0176(4) Uani 1 1 d . . A 1
C8 C 0.2901(3) 0.1734(3) 0.53258(17) 0.0260(6) Uani 1 1 d . . A 1
H8 H 0.2745 0.1913 0.4773 0.031 Uiso 1 1 calc R . A 1
C13 C 0.2124(3) 0.6118(3) 0.57536(14) 0.0175(4) Uani 1 1 d . . A 1
C12 C 0.4058(3) 0.2349(3) 0.66701(15) 0.0254(5) Uani 1 1 d . . A 1
H12 H 0.4699 0.2946 0.7032 0.030 Uiso 1 1 calc R . A 1
C14 C 0.1411(3) 0.5785(3) 0.49826(15) 0.0232(5) Uani 1 1 d . . A 1
H14 H 0.1937 0.5362 0.4626 0.028 Uiso 1 1 calc R . A 1
C9 C 0.2206(4) 0.0582(3) 0.5616(2) 0.0320(6) Uani 1 1 d . . A 1
H9 H 0.1575 -0.0029 0.5258 0.038 Uiso 1 1 calc R . A 1
C20 C 0.4535(3) 0.7744(3) 0.48769(15) 0.0257(5) Uani 1 1 d . . A 1
H20 H 0.3799 0.7199 0.4541 0.031 Uiso 1 1 calc R . A 1
C10 C 0.2433(4) 0.0330(3) 0.6421(2) 0.0330(6) Uani 1 1 d . . A 1
H10 H 0.1955 -0.0453 0.6614 0.040 Uiso 1 1 calc R . A 1
C22 C 0.6277(4) 0.9673(3) 0.5057(2) 0.0335(7) Uani 1 1 d . . A 1
H22 H 0.6753 1.0431 0.4842 0.040 Uiso 1 1 calc R . A 1
C3 C 0.8927(3) 0.2966(3) 0.55793(17) 0.0248(5) Uani 1 1 d . . A 1
H3 H 0.9461 0.2526 0.5231 0.030 Uiso 1 1 calc R . A 1
C24 C 0.5968(3) 0.8254(3) 0.61704(17) 0.0259(5) Uani 1 1 d . . A 1
H24 H 0.6223 0.8053 0.6721 0.031 Uiso 1 1 calc R . A 1
C23 C 0.6643(3) 0.9385(3) 0.5856(2) 0.0337(6) Uani 1 1 d . . A 1
H23 H 0.7353 0.9957 0.6192 0.040 Uiso 1 1 calc R . A 1
C26 C -0.2085(4) 0.0424(4) 0.3224(2) 0.0458(9) Uani 1 1 d . . . .
H26 H -0.3114 0.0400 0.3181 0.055 Uiso 1 1 calc R . . .
C5 C 0.8841(3) 0.3947(3) 0.68573(17) 0.0276(6) Uani 1 1 d . . A 1
H5 H 0.9324 0.4180 0.7382 0.033 Uiso 1 1 calc R . A 1
C30 C 0.0124(5) 0.1757(4) 0.3284(2) 0.0429(9) Uani 1 1 d . . . .
H30 H 0.0615 0.2651 0.3285 0.052 Uiso 1 1 calc R . . .
C4 C 0.9619(3) 0.3301(3) 0.63456(18) 0.0264(6) Uani 1 1 d . . A 1
H4 H 1.0627 0.3090 0.6523 0.032 Uiso 1 1 calc R . A 1
C25 C -0.1374(5) 0.1719(4) 0.3248(2) 0.0441(9) Uani 1 1 d . . . .
H25 H -0.1906 0.2591 0.3240 0.053 Uiso 1 1 calc R . . .
C27 C -0.1310(5) -0.0838(4) 0.3262(3) 0.0520(10) Uani 1 1 d . . . .
H27 H -0.1802 -0.1732 0.3257 0.062 Uiso 1 1 calc R . . .
C29 C 0.0895(4) 0.0475(4) 0.3319(2) 0.0455(9) Uani 1 1 d . . . .
H29 H 0.1921 0.0489 0.3351 0.055 Uiso 1 1 calc R . . .
C28 C 0.0176(5) -0.0812(5) 0.3306(3) 0.0539(11) Uani 1 1 d . . . .
H28 H 0.0704 -0.1688 0.3328 0.065 Uiso 1 1 calc R . . .
C21 C 0.5222(4) 0.8864(3) 0.45643(18) 0.0332(6) Uani 1 1 d . . A 1
H21 H 0.4968 0.9074 0.4015 0.040 Uiso 1 1 calc R . A 1
Cl3 Cl 0.4381(16) 0.222(2) 0.3402(6) 0.030(2) Uani 0.143(3) 1 d . P B 2
Al2 Al 0.4368(6) 0.4360(5) 0.2957(3) 0.0173(15) Uani 0.143(3) 1 d . P B 2
O2 O 0.4442(15) 0.4214(13) 0.1945(9) 0.023(3) Uani 0.143(3) 1 d . P . .

loop_
_atom_site_aniso_label
_atom_site_aniso_U_11
_atom_site_aniso_U_22
_atom_site_aniso_U_33
_atom_site_aniso_U_23
_atom_site_aniso_U_13
_atom_site_aniso_U_12
Cl1 0.0185(3) 0.0276(3) 0.0193(2) 0.0008(2) -0.0006(2) 0.0041(2)
Cl2 0.0180(3) 0.0319(3) 0.0210(3) 0.0024(2) 0.0022(2) -0.0056(2)
P2 0.0146(3) 0.0200(3) 0.0198(3) 0.0018(2) 0.0032(2) -0.0002(2)
Cl4 0.0321(6) 0.0201(5) 0.0219(6) -0.0018(7) 0.0048(6) 0.0015(3)
P1 0.0126(3) 0.0195(3) 0.0177(3) 0.0033(2) 0.0026(2) 0.0000(2)
Al1 0.0152(4) 0.0208(4) 0.0117(4) 0.0010(3) 0.0013(3) 0.0008(4)
O1 0.0181(10) 0.0266(10) 0.0123(8) 0.0014(7) 0.0019(7) 0.0010(8)
C11 0.0409(16) 0.0236(12) 0.0326(13) 0.0046(10) 0.0139(12) -0.0032(11)
C16 0.0136(13) 0.0268(13) 0.0341(14) 0.0030(10) 0.0022(10) 0.0012(9)
C1 0.0131(11) 0.0194(11) 0.0183(10) 0.0031(8) 0.0021(8) -0.0003(8)
C6 0.0164(11) 0.0305(13) 0.0207(11) -0.0012(9) 0.0014(9) -0.0017(10)
C15 0.0168(13) 0.0337(14) 0.0266(12) -0.0004(10) 0.0001(10) -0.0005(10)
C18 0.0201(13) 0.0181(11) 0.0200(10) 0.0008(8) 0.0053(9) -0.0002(9)
C2 0.0178(13) 0.0183(11) 0.0223(11) 0.0004(8) 0.0034(9) 0.0004(8)
C17 0.0184(13) 0.0222(11) 0.0297(12) -0.0008(10) 0.0075(10) 0.0034(10)
C19 0.0152(11) 0.0182(10) 0.0263(11) -0.0022(8) 0.0053(9) -0.0002(9)
C7 0.0142(10) 0.0154(10) 0.0236(10) -0.0001(8) 0.0049(8) 0.0008(8)
C8 0.0230(13) 0.0238(12) 0.0295(13) -0.0049(9) 0.0017(10) -0.0061(9)
C13 0.0127(11) 0.0179(10) 0.0222(11) 0.0013(8) 0.0039(8) -0.0009(8)
C12 0.0313(13) 0.0228(11) 0.0225(11) -0.0002(9) 0.0064(10) -0.0068(10)
C14 0.0169(12) 0.0318(13) 0.0205(11) -0.0028(10) 0.0030(9) 0.0000(10)
C9 0.0290(14) 0.0227(12) 0.0439(16) -0.0083(11) 0.0066(12) -0.0086(11)
C20 0.0322(14) 0.0198(11) 0.0247(12) -0.0005(9) 0.0054(10) -0.0052(10)
C10 0.0351(16) 0.0159(12) 0.0512(18) 0.0010(11) 0.0161(13) -0.0055(10)
C22 0.0354(17) 0.0197(13) 0.0491(17) 0.0018(11) 0.0172(14) -0.0037(11)
C3 0.0188(13) 0.0223(12) 0.0346(13) 0.0009(10) 0.0088(10) 0.0016(10)
C24 0.0233(14) 0.0216(12) 0.0312(13) -0.0051(9) 0.0017(10) -0.0010(9)
C23 0.0259(14) 0.0224(12) 0.0514(18) -0.0064(12) 0.0043(12) -0.0081(11)
C26 0.0302(18) 0.051(2) 0.057(2) 0.0149(16) 0.0123(16) 0.0048(15)
C5 0.0188(14) 0.0345(15) 0.0260(12) 0.0006(10) -0.0032(10) -0.0004(10)
C30 0.053(2) 0.0354(18) 0.0401(17) -0.0064(13) 0.0087(16) -0.0134(15)
C4 0.0155(13) 0.0245(13) 0.0373(14) 0.0029(10) 0.0012(11) 0.0011(9)
C25 0.050(2) 0.041(2) 0.0388(17) 0.0052(13) 0.0037(15) 0.0130(16)
C27 0.037(2) 0.0354(19) 0.085(3) 0.0091(18) 0.0156(19) -0.0032(16)
C29 0.0292(17) 0.056(2) 0.054(2) -0.0208(16) 0.0137(15) -0.0098(15)
C28 0.0331(19) 0.045(2) 0.084(3) -0.015(2) 0.0118(19) 0.0036(16)
C21 0.0458(18) 0.0222(12) 0.0335(14) 0.0030(10) 0.0130(13) -0.0043(11)
Cl3 0.037(4) 0.021(3) 0.029(5) 0.004(5) 0.001(4) -0.003(2)
Al2 0.012(3) 0.015(2) 0.024(3) 0.0001(18) 0.002(2) 0.002(2)
O2 0.018(6) 0.013(5) 0.039(7) 0.000(5) 0.010(5) 0.002(4)

loop_
_atom_type_symbol
_atom_type_description
_atom_type_scat_dispersion_real
_atom_type_scat_dispersion_imag
_atom_type_scat_source
C C 0.0033 0.0016 'International Tables Vol C Tables 4.2.6.8 and 6.1.1.4'
H H 0.0000 0.0000 'International Tables Vol C Tables 4.2.6.8 and 6.1.1.4'
Al Al 0.0645 0.0514 'International Tables Vol C Tables 4.2.6.8 and 6.1.1.4'
Cl Cl 0.1484 0.1585 'International Tables Vol C Tables 4.2.6.8 and 6.1.1.4'
O O 0.0106 0.0060 'International Tables Vol C Tables 4.2.6.8 and 6.1.1.4'
P P 0.1023 0.0942 'International Tables Vol C Tables 4.2.6.8 and 6.1.1.4'

loop_
_geom_angle_atom_site_label_1
_geom_angle_atom_site_label_2
_geom_angle_atom_site_label_3
_geom_angle
_geom_angle_site_symmetry_1
C19 P2 P1 99.92(8) .
C19 P2 C13 105.12(12) .
C13 P2 P1 103.15(8) .
O2 P2 P1 112.6(5) 2_565
O2 P2 C19 120.2(5) 2_565
O2 P2 C13 113.7(6) 2_565
O1 P1 P2 117.29(9) .
O1 P1 C1 109.65(11) .
O1 P1 C7 110.11(12) .
C1 P1 P2 106.72(8) .
C7 P1 P2 104.25(8) .
C7 P1 C1 108.41(11) .
Cl2 Al1 Cl1 111.00(4) .
Cl2 Al1 Cl4 112.00(7) .
Cl4 Al1 Cl1 111.96(7) .
O1 Al1 Cl1 106.46(8) .
O1 Al1 Cl2 109.39(8) .
O1 Al1 Cl4 105.72(10) .
P1 O1 Al1 164.15(15) .
C12 C11 H11 120.0 .
C10 C11 H11 120.0 .
C10 C11 C12 120.0(3) .
C15 C16 H16 120.1 .
C17 C16 H16 120.1 .
C17 C16 C15 119.8(3) .
C6 C1 P1 121.39(19) .
C2 C1 P1 118.57(19) .
C2 C1 C6 119.8(2) .
C1 C6 H6 120.2 .
C5 C6 C1 119.5(2) .
C5 C6 H6 120.2 .
C16 C15 H15 119.8 .
C16 C15 C14 120.5(3) .
C14 C15 H15 119.8 .
C17 C18 H18 119.8 .
C17 C18 C13 120.3(2) .
C13 C18 H18 119.8 .
C1 C2 H2 120.1 .
C3 C2 C1 119.9(2) .
C3 C2 H2 120.1 .
C16 C17 C18 120.2(2) .
C16 C17 H17 119.9 .
C18 C17 H17 119.9 .
C20 C19 P2 123.93(19) .
C20 C19 C24 119.2(2) .
C24 C19 P2 116.8(2) .
C8 C7 P1 119.98(19) .
C12 C7 P1 119.73(19) .
C12 C7 C8 120.3(2) .
C7 C8 H8 120.5 .
C9 C8 C7 119.0(3) .
C9 C8 H8 120.5 .
C18 C13 P2 114.74(19) .
C14 C13 P2 125.72(19) .
C14 C13 C18 119.4(2) .
C11 C12 C7 120.0(3) .
C11 C12 H12 120.0 .
C7 C12 H12 120.0 .
C15 C14 C13 119.8(2) .
C15 C14 H14 120.1 .
C13 C14 H14 120.1 .
C8 C9 H9 119.9 .
C10 C9 C8 120.3(3) .
C10 C9 H9 119.9 .
C19 C20 H20 119.8 .
C19 C20 C21 120.4(3) .
C21 C20 H20 119.8 .
C11 C10 H10 119.8 .
C9 C10 C11 120.4(3) .
C9 C10 H10 119.8 .
C23 C22 H22 119.7 .
C23 C22 C21 120.5(3) .
C21 C22 H22 119.7 .
C2 C3 H3 120.0 .
C4 C3 C2 120.1(3) .
C4 C3 H3 120.0 .
C19 C24 H24 119.9 .
C23 C24 C19 120.2(3) .
C23 C24 H24 119.9 .
C22 C23 C24 119.9(3) .
C22 C23 H23 120.1 .
C24 C23 H23 120.1 .
C25 C26 H26 120.0 .
C25 C26 C27 120.0(4) .
C27 C26 H26 120.0 .
C6 C5 H5 119.7 .
C6 C5 C4 120.6(3) .
C4 C5 H5 119.7 .
C25 C30 H30 120.3 .
C29 C30 H30 120.3 .
C29 C30 C25 119.4(4) .
C3 C4 C5 120.1(3) .
C3 C4 H4 119.9 .
C5 C4 H4 119.9 .
C26 C25 C30 120.1(4) .
C26 C25 H25 120.0 .
C30 C25 H25 120.0 .
C26 C27 H27 119.8 .
C26 C27 C28 120.3(4) .
C28 C27 H27 119.8 .
C30 C29 H29 120.0 .
C28 C29 C30 120.0(4) .
C28 C29 H29 120.0 .
C27 C28 H28 119.9 .
C29 C28 C27 120.2(4) .
C29 C28 H28 119.9 .
C20 C21 H21 120.1 .
C22 C21 C20 119.8(3) .
C22 C21 H21 120.1 .
Cl1 Al2 Cl2 112.0(2) .
Cl1 Al2 Cl3 112.0(5) .
Cl3 Al2 Cl2 111.0(4) .
O2 Al2 Cl1 109.2(5) .
O2 Al2 Cl2 105.7(5) .
O2 Al2 Cl3 106.6(6) .

loop_
_geom_bond_atom_site_label_1
_geom_bond_atom_site_label_2
_geom_bond_distance
_geom_bond_site_symmetry_2
Cl1 Al1 2.1333(11) .
Cl1 Al2 2.089(5) .
Cl2 Al1 2.1228(11) .
Cl2 Al2 2.142(5) .
P2 P1 2.1861(7) .
P2 C19 1.830(3) .
P2 C13 1.831(2) .
P2 O2 1.357(14) 2_565
Cl4 Al1 2.127(3) .
P1 O1 1.514(2) .
P1 C1 1.798(3) .
P1 C7 1.797(2) .
Al1 O1 1.754(2) .
C11 H11 0.9500 .
C11 C12 1.386(4) .
C11 C10 1.384(4) .
C16 H16 0.9500 .
C16 C15 1.389(4) .
C16 C17 1.386(4) .
C1 C6 1.402(3) .
C1 C2 1.398(3) .
C6 H6 0.9500 .
C6 C5 1.386(4) .
C15 H15 0.9500 .
C15 C14 1.395(4) .
C18 H18 0.9500 .
C18 C17 1.391(4) .
C18 C13 1.398(3) .
C2 H2 0.9500 .
C2 C3 1.394(4) .
C17 H17 0.9500 .
C19 C20 1.389(4) .
C19 C24 1.397(4) .
C7 C8 1.399(4) .
C7 C12 1.390(3) .
C8 H8 0.9500 .
C8 C9 1.399(4) .
C13 C14 1.395(3) .
C12 H12 0.9500 .
C14 H14 0.9500 .
C9 H9 0.9500 .
C9 C10 1.383(5) .
C20 H20 0.9500 .
C20 C21 1.391(4) .
C10 H10 0.9500 .
C22 H22 0.9500 .
C22 C23 1.379(5) .
C22 C21 1.384(4) .
C3 H3 0.9500 .
C3 C4 1.384(4) .
C24 H24 0.9500 .
C24 C23 1.393(4) .
C23 H23 0.9500 .
C26 H26 0.9500 .
C26 C25 1.373(6) .
C26 C27 1.374(5) .
C5 H5 0.9500 .
C5 C4 1.392(4) .
C30 H30 0.9500 .
C30 C25 1.390(4) .
C30 C29 1.389(6) .
C4 H4 0.9500 .
C25 H25 0.9500 .
C27 H27 0.9500 .
C27 C28 1.376(4) .
C29 H29 0.9500 .
C29 C28 1.371(6) .
C28 H28 0.9500 .
C21 H21 0.9500 .
Cl3 Al2 2.133(19) .
Al2 O2 1.768(15) .
O2 P2 1.357(14) 2_564

loop_
_geom_torsion_atom_site_label_1
_geom_torsion_atom_site_label_2
_geom_torsion_atom_site_label_3
_geom_torsion_atom_site_label_4
_geom_torsion
_geom_torsion_site_symmetry_1
_geom_torsion_site_symmetry_4
C7_a P1_a O1 Al1_a -136.8(5) . .
Cl1 Al1 O1 P1 -139.8(5) . .
Cl1 Al2 O2 P2 -40(3) . 2_564
Cl2 Al1 O1 P1 -19.8(6) . .
Cl2 Al2 O2 P2 -161(3) . 2_564
P2 P1 O1 Al1 104.2(6) . .
P2 P1 C1 C6 32.5(2) . .
P2 P1 C1 C2 -152.72(17) . .
P2 P1 C7 C8 124.7(2) . .
P2 P1 C7 C12 -54.6(2) . .
P2 C19 C20 C21 -179.7(2) . .
P2 C19 C24 C23 -179.7(2) . .
P2 C13 C14 C15 -174.2(2) . .
Cl4 Al1 O1 P1 100.9(6) . .
P1 P2 C19 C20 61.7(2) . .
P1 P2 C19 C24 -120.0(2) . .
P1 P2 C13 C18 151.61(17) . .
P1 P2 C13 C14 -32.8(2) . .
P1 C1 C6 C5 174.0(2) . .
P1 C1 C2 C3 -173.76(19) . .
P1 C7 C8 C9 -179.1(2) . .
P1 C7 C12 C11 178.6(2) . .
O1 P1 C1 C6 160.5(2) . .
O1 P1 C1 C2 -24.7(2) . .
O1 P1 C7 C8 -1.9(3) . .
O1 P1 C7 C12 178.8(2) . .
C16 C15 C14 C13 0.9(4) . .
C1 P1 O1 Al1 -17.7(6) . .
C1 P1 C7 C8 -121.9(2) . .
C1 P1 C7 C12 58.9(2) . .
C1 C6 C5 C4 0.0(4) . .
C1 C2 C3 C4 -0.7(4) . .
C6 C1 C2 C3 1.1(4) . .
C6 C5 C4 C3 0.4(4) . .
C15 C16 C17 C18 0.8(4) . .
C18 C13 C14 C15 1.2(4) . .
C2 C1 C6 C5 -0.7(4) . .
C2 C3 C4 C5 0.0(4) . .
C17 C16 C15 C14 -1.9(4) . .
C17 C18 C13 P2 173.62(19) . .
C17 C18 C13 C14 -2.3(4) . .
C19 P2 C13 C18 -104.13(19) . .
C19 P2 C13 C14 71.5(2) . .
C19 C20 C21 C22 -1.0(5) . .
C19 C24 C23 C22 -0.3(5) . .
C7 P1 C1 C6 -79.3(2) . .
C7 P1 C1 C2 95.5(2) . .
C7 C8 C9 C10 0.3(5) . .
C8 C7 C12 C11 -0.7(4) . .
C8 C9 C10 C11 -0.1(5) . .
C13 P2 C19 C20 -45.0(2) . .
C13 P2 C19 C24 133.4(2) . .
C13 C18 C17 C16 1.3(4) . .
C12 C11 C10 C9 -0.5(5) . .
C12 C7 C8 C9 0.1(4) . .
C20 C19 C24 C23 -1.3(4) . .
C10 C11 C12 C7 0.9(5) . .
C24 C19 C20 C21 2.0(4) . .
C23 C22 C21 C20 -0.6(5) . .
C26 C27 C28 C29 0.5(6) . .
C30 C29 C28 C27 -0.2(6) . .
C25 C26 C27 C28 -1.5(6) . .
C25 C30 C29 C28 0.9(5) . .
C27 C26 C25 C30 2.2(6) . .
C29 C30 C25 C26 -1.9(4) . .
C21 C22 C23 C24 1.3(5) . .
Cl3 Al2 O2 P2 81(3) . 2_564
O2 P2 C19 C20 -174.7(7) 2_565 .
O2 P2 C19 C24 3.6(7) 2_565 .
O2 P2 C13 C18 29.4(6) 2_565 .
O2 P2 C13 C14 -155.0(6) 2_565 .
